data_2204857
loop_
_publ_author_name
'Wen, Yong-Hong'
'Zhang, Shu-Sheng'
'Liang, Juan'
'Li, Xue-Mei'

_publ_section_title <i>N</i>,<i>N</i>'-Bis(<i>p</i>-methoxyphenyl)-2,2'-(<i>p</i>-phenylenedioxy)diacetamide
_journal_issue 1
_journal_name_full 'Acta Crystallographica Section E'
_journal_page_first o96
_journal_page_last o97
_journal_paper_doi 10.1107/S1600536804032180
_journal_volume 61
_journal_year 2005
_chemical_formula_iupac 'C24 H24 N2 O6'
_chemical_formula_moiety 'C24 H24 N2 O6'
_chemical_formula_sum 'C24 H24 N2 O6'
_chemical_formula_weight 436.45
_chemical_name_systematic
;
N,N'-Bis(p-methoxyphenyl)-2,2'-(p-phenylenedioxy)diacetamide
;
_space_group_IT_number 2
_symmetry_cell_setting triclinic
_symmetry_space_group_name_Hall '-P 1'
_symmetry_space_group_name_H-M 'P -1'
_atom_sites_solution_hydrogens geom
_atom_sites_solution_primary direct
_atom_sites_solution_secondary difmap
_audit_creation_method SHELXL97
_cell_angle_alpha 94.3270(10)
_cell_angle_beta 92.6330(10)
_cell_angle_gamma 97.7190(10)
_cell_formula_units_Z 2
_cell_length_a 9.8370(7)
_cell_length_b 10.1922(8)
_cell_length_c 10.9181(8)
_cell_measurement_reflns_used 6061
_cell_measurement_temperature 293(2)
_cell_measurement_theta_max 27.96
_cell_measurement_theta_min 1.87
_cell_volume 1079.90(14)
_computing_cell_refinement 'SAINT (Siemens, 1996)'
_computing_data_collection 'SMART (Siemens, 1996)'
_computing_data_reduction SAINT
_computing_molecular_graphics SHELXTL
_computing_publication_material 'SHELXTL, PARST (Nardelli, 1995) and PLATON (Spek, 1990)'
_computing_structure_refinement SHELXTL
_computing_structure_solution 'SHELXTL (Sheldrick, 1997)'
_diffrn_ambient_temperature 293(2)
_diffrn_detector_area_resol_mean 8.33
_diffrn_measured_fraction_theta_full 0.993
_diffrn_measured_fraction_theta_max 0.950
_diffrn_measurement_device_type 'Simens SMART 1000 CCD area-detector'
_diffrn_measurement_method \w
_diffrn_radiation_monochromator graphite
_diffrn_radiation_source 'fine-focus sealed tube'
_diffrn_radiation_type MoK\a
_diffrn_radiation_wavelength 0.71073
_diffrn_reflns_av_R_equivalents 0.0189
_diffrn_reflns_av_sigmaI/netI 0.0316
_diffrn_reflns_limit_h_max 12
_diffrn_reflns_limit_h_min -12
_diffrn_reflns_limit_k_max 13
_diffrn_reflns_limit_k_min -13
_diffrn_reflns_limit_l_max 14
_diffrn_reflns_limit_l_min -14
_diffrn_reflns_number 9528
_diffrn_reflns_theta_full 25.00
_diffrn_reflns_theta_max 27.96
_diffrn_reflns_theta_min 1.87
_diffrn_standards_decay_% 0
_diffrn_standards_interval_count 0
_diffrn_standards_interval_time 0
_diffrn_standards_number 0
_exptl_absorpt_coefficient_mu 0.097
_exptl_absorpt_correction_T_max 0.9846
_exptl_absorpt_correction_T_min 0.9677
_exptl_absorpt_correction_type multi-scan
_exptl_absorpt_process_details '(SADABS; Sheldrick, 1996)'
_exptl_crystal_colour colourless
_exptl_crystal_density_diffrn 1.342
_exptl_crystal_density_meas ?
_exptl_crystal_density_method .
_exptl_crystal_description Block
_exptl_crystal_F_000 460
_exptl_crystal_size_max 0.34
_exptl_crystal_size_mid 0.22
_exptl_crystal_size_min 0.16
_refine_diff_density_max 0.390
_refine_diff_density_min -0.265
_refine_ls_extinction_method none
_refine_ls_goodness_of_fit_ref 1.043
_refine_ls_hydrogen_treatment constr
_refine_ls_matrix_type full
_refine_ls_number_parameters 291
_refine_ls_number_reflns 4932
_refine_ls_number_restraints 0
_refine_ls_restrained_S_all 1.043
_refine_ls_R_factor_all 0.0883
_refine_ls_R_factor_gt 0.0676
_refine_ls_shift/su_max 0.000
_refine_ls_shift/su_mean 0.000
_refine_ls_structure_factor_coef Fsqd
_refine_ls_weighting_details 'calc w = 1/[\s^2^(Fo^2^)+(0.0865P)^2^+0.3355P] where P=(Fo^2^+2Fc^2^)/3'
_refine_ls_weighting_scheme calc
_refine_ls_wR_factor_gt 0.1698
_refine_ls_wR_factor_ref 0.1849
_reflns_number_gt 3671
_reflns_number_total 4932
_reflns_threshold_expression I>2\s(I)
_cod_data_source_file ci6494.cif
_cod_data_source_block I
_cod_depositor_comments
;
The following automatic conversions were performed:
'_symmetry_cell_setting' value 'Triclinic' changed to 'triclinic'
according to '/home/saulius/struct/CIF-dictionaries/cif_core.dic'
dictionary named 'cif_core.dic' version 2.4.1 from 2010-06-29.

Automatic conversion script
Id: cif_fix_enum 1527 2010-12-29 10:47:43Z saulius 

The following automatic conversions were performed:

'_symmetry_cell_setting' value 'Triclinic' changed to 'triclinic'
according to /home/saulius/struct/CIF-dictionaries/cif_core.dic
dictionary named 'cif_core.dic' version 2.4.1 from 2010-06-29.

Automatic conversion script
Id: cif_fix_values 1715 2011-07-08 13:25:40Z adriana 
;
_cod_database_code 2204857

loop_
_symmetry_equiv_pos_as_xyz
'x, y, z'
'-x, -y, -z'

loop_
_atom_site_label
_atom_site_fract_x
_atom_site_fract_y
_atom_site_fract_z
_atom_site_U_iso_or_equiv
_atom_site_adp_type
_atom_site_calc_flag
_atom_site_refinement_flags
_atom_site_occupancy
_atom_site_type_symbol
O1 0.3564(3) 0.05594(19) 0.36651(17) 0.0928(7) Uani d . 1 O
O2 0.8140(3) 0.0000(3) 0.3642(2) 0.1136(9) Uani d . 1 O
O3 0.18321(16) 0.3795(2) -0.05510(16) 0.0691(5) Uani d . 1 O
O4 0.68859(16) 0.32820(19) -0.10362(17) 0.0717(5) Uani d . 1 O
O5 0.42053(15) 0.39082(15) -0.28693(13) 0.0515(4) Uani d . 1 O
O6 0.89964(17) 0.37242(15) -0.30145(14) 0.0558(4) Uani d . 1 O
N1 0.39026(17) 0.30968(18) -0.06615(15) 0.0476(4) Uani d . 1 N
H1 0.4639 0.3115 -0.1059 0.057 Uiso calc R 1 H
N2 0.90288(18) 0.30275(18) -0.03154(16) 0.0505(4) Uani d . 1 N
H2 0.9880 0.3226 -0.0462 0.061 Uiso calc R 1 H
C1 0.3591(5) -0.0823(3) 0.3675(3) 0.1213(16) Uani d . 1 C
H1A 0.2786 -0.1294 0.3230 0.182 Uiso calc R 1 H
H1B 0.3609 -0.1061 0.4509 0.182 Uiso calc R 1 H
H1C 0.4396 -0.1052 0.3292 0.182 Uiso calc R 1 H
C2 0.3627(3) 0.1106(2) 0.2562(2) 0.0568(6) Uani d . 1 C
C3 0.3733(3) 0.2477(2) 0.2626(2) 0.0578(6) Uani d . 1 C
H3 0.3732 0.2955 0.3386 0.069 Uiso calc R 1 H
C4 0.3840(2) 0.3134(2) 0.1578(2) 0.0492(5) Uani d . 1 C
H4A 0.3931 0.4057 0.1630 0.059 Uiso calc R 1 H
C5 0.38145(19) 0.2427(2) 0.04446(18) 0.0432(5) Uani d . 1 C
C6 0.3683(2) 0.1066(2) 0.0378(2) 0.0530(5) Uani d . 1 C
H6 0.3651 0.0589 -0.0386 0.064 Uiso calc R 1 H
C7 0.3596(3) 0.0393(2) 0.1430(2) 0.0587(6) Uani d . 1 C
H7 0.3518 -0.0530 0.1377 0.070 Uiso calc R 1 H
C8 0.2882(2) 0.3689(2) -0.10900(19) 0.0480(5) Uani d . 1 C
C9 0.3041(2) 0.4280(2) -0.2308(2) 0.0517(5) Uani d . 1 C
H9A 0.2228 0.3976 -0.2844 0.062 Uiso calc R 1 H
H9B 0.3131 0.5240 -0.2181 0.062 Uiso calc R 1 H
C10 0.5796(2) 0.4236(2) -0.43729(18) 0.0450(5) Uani d . 1 C
H10 0.6334 0.3716 -0.3949 0.054 Uiso calc R 1 H
C11 0.4555(2) 0.44659(19) -0.39396(17) 0.0414(4) Uani d . 1 C
C12 0.3746(2) 0.5234(2) -0.45705(19) 0.0459(5) Uani d . 1 C
H12 0.2901 0.5391 -0.4284 0.055 Uiso calc R 1 H
C13 1.0098(2) 0.4229(2) -0.60864(19) 0.0486(5) Uani d . 1 C
H13 1.0160 0.3709 -0.6813 0.058 Uiso calc R 1 H
C14 0.9613(2) 0.3652(2) -0.5063(2) 0.0497(5) Uani d . 1 C
H14 0.9351 0.2738 -0.5104 0.060 Uiso calc R 1 H
C15 0.9508(2) 0.4412(2) -0.39733(19) 0.0457(5) Uani d . 1 C
C16 0.8804(2) 0.4487(2) -0.19098(19) 0.0519(5) Uani d . 1 C
H16A 0.8221 0.5157 -0.2075 0.062 Uiso calc R 1 H
H16B 0.9681 0.4930 -0.1548 0.062 Uiso calc R 1 H
C17 0.8131(2) 0.3534(2) -0.1040(2) 0.0499(5) Uani d . 1 C
C18 0.8761(2) 0.2212(2) 0.06565(19) 0.0465(5) Uani d . 1 C
C19 0.9773(3) 0.1497(3) 0.1030(2) 0.0635(6) Uani d . 1 C
H19 1.0582 0.1532 0.0618 0.076 Uiso calc R 1 H
C20 0.9597(3) 0.0731(3) 0.2011(3) 0.0749(8) Uani d . 1 C
H20 1.0280 0.0241 0.2254 0.090 Uiso calc R 1 H
C21 0.8399(3) 0.0690(3) 0.2635(2) 0.0688(7) Uani d . 1 C
C22 0.7405(3) 0.1414(3) 0.2275(2) 0.0643(7) Uani d . 1 C
H22 0.6609 0.1400 0.2705 0.077 Uiso calc R 1 H
C23 0.7567(2) 0.2164(2) 0.1284(2) 0.0532(5) Uani d . 1 C
H23 0.6875 0.2640 0.1036 0.064 Uiso calc R 1 H
C24 0.8739(7) -0.1017(4) 0.3829(5) 0.166(2) Uani d . 1 C
H24A 0.8784 -0.1531 0.3062 0.248 Uiso calc R 1 H
H24B 0.8228 -0.1553 0.4384 0.248 Uiso calc R 1 H
H24C 0.9652 -0.0728 0.4181 0.248 Uiso calc R 1 H

loop_
_atom_site_aniso_label
_atom_site_aniso_U_11
_atom_site_aniso_U_22
_atom_site_aniso_U_33
_atom_site_aniso_U_12
_atom_site_aniso_U_13
_atom_site_aniso_U_23
O1 0.162(2) 0.0622(12) 0.0520(11) 0.0002(12) 0.0020(12) 0.0197(9)
O2 0.145(2) 0.115(2) 0.0908(17) 0.0239(17) 0.0162(15) 0.0539(15)
O3 0.0419(9) 0.1080(14) 0.0649(11) 0.0223(9) 0.0151(7) 0.0281(10)
O4 0.0412(9) 0.1012(14) 0.0734(12) 0.0041(8) -0.0012(8) 0.0246(10)
O5 0.0514(8) 0.0638(9) 0.0459(8) 0.0206(7) 0.0115(6) 0.0195(7)
O6 0.0701(10) 0.0540(9) 0.0439(8) 0.0082(7) 0.0086(7) 0.0053(7)
N1 0.0407(9) 0.0616(11) 0.0437(9) 0.0114(8) 0.0113(7) 0.0124(8)
N2 0.0386(9) 0.0643(11) 0.0500(10) 0.0078(8) 0.0082(7) 0.0091(9)
C1 0.217(5) 0.069(2) 0.078(2) 0.006(2) -0.001(3) 0.0347(17)
C2 0.0696(15) 0.0529(13) 0.0463(12) 0.0002(11) 0.0005(10) 0.0092(10)
C3 0.0748(16) 0.0534(13) 0.0421(12) 0.0010(11) 0.0024(11) -0.0024(10)
C4 0.0530(12) 0.0431(11) 0.0510(12) 0.0035(9) 0.0043(9) 0.0045(9)
C5 0.0357(10) 0.0520(12) 0.0433(11) 0.0079(8) 0.0056(8) 0.0084(9)
C6 0.0611(13) 0.0548(13) 0.0432(11) 0.0108(10) 0.0053(10) -0.0015(10)
C7 0.0719(15) 0.0434(12) 0.0597(14) 0.0055(11) -0.0003(11) 0.0047(10)
C8 0.0365(10) 0.0604(13) 0.0474(12) 0.0044(9) 0.0045(8) 0.0088(10)
C9 0.0437(11) 0.0653(14) 0.0496(12) 0.0139(10) 0.0067(9) 0.0148(10)
C10 0.0454(11) 0.0486(11) 0.0440(11) 0.0157(9) -0.0018(8) 0.0095(9)
C11 0.0442(10) 0.0426(10) 0.0376(10) 0.0069(8) 0.0006(8) 0.0047(8)
C12 0.0411(10) 0.0553(12) 0.0447(11) 0.0153(9) 0.0047(8) 0.0088(9)
C13 0.0541(12) 0.0511(12) 0.0410(11) 0.0115(10) 0.0006(9) 0.0001(9)
C14 0.0559(12) 0.0437(11) 0.0490(12) 0.0077(9) -0.0002(9) 0.0018(9)
C15 0.0438(11) 0.0531(12) 0.0417(11) 0.0117(9) -0.0016(8) 0.0069(9)
C16 0.0526(12) 0.0588(13) 0.0447(12) 0.0090(10) 0.0046(9) 0.0043(10)
C17 0.0427(11) 0.0610(13) 0.0456(12) 0.0070(9) 0.0027(9) 0.0030(10)
C18 0.0440(11) 0.0533(12) 0.0411(11) 0.0034(9) 0.0045(8) 0.0011(9)
C19 0.0545(14) 0.0740(16) 0.0664(16) 0.0159(12) 0.0110(11) 0.0161(13)
C20 0.0732(17) 0.0805(19) 0.0764(18) 0.0214(14) 0.0021(14) 0.0246(15)
C21 0.0829(19) 0.0720(17) 0.0503(14) -0.0003(14) 0.0057(13) 0.0155(12)
C22 0.0573(14) 0.0826(18) 0.0498(13) -0.0036(13) 0.0099(11) 0.0050(12)
C23 0.0467(12) 0.0636(14) 0.0482(12) 0.0055(10) 0.0036(9) 0.0003(10)
C24 0.274(7) 0.096(3) 0.136(4) 0.045(4) 0.008(4) 0.040(3)

loop_
_atom_type_symbol
_atom_type_description
_atom_type_scat_dispersion_real
_atom_type_scat_dispersion_imag
_atom_type_scat_source
C C 0.0033 0.0016 'International Tables Vol C Tables 4.2.6.8 and 6.1.1.4'
H H 0.0000 0.0000 'International Tables Vol C Tables 4.2.6.8 and 6.1.1.4'
N N 0.0061 0.0033 'International Tables Vol C Tables 4.2.6.8 and 6.1.1.4'
O O 0.0106 0.0060 'International Tables Vol C Tables 4.2.6.8 and 6.1.1.4'

loop_
_geom_angle_atom_site_label_1
_geom_angle_atom_site_label_2
_geom_angle_atom_site_label_3
_geom_angle_site_symmetry_1
_geom_angle_site_symmetry_3
_geom_angle
C2 O1 C1 . . 118.3(2)
C24 O2 C21 . . 120.6(4)
C11 O5 C9 . . 117.37(15)
C15 O6 C16 . . 116.90(17)
C8 N1 C5 . . 121.82(17)
C8 N1 H1 . . 119.1
C5 N1 H1 . . 119.1
C17 N2 C18 . . 128.47(18)
C17 N2 H2 . . 115.8
C18 N2 H2 . . 115.8
O1 C1 H1A . . 109.5
O1 C1 H1B . . 109.5
H1A C1 H1B . . 109.5
O1 C1 H1C . . 109.5
H1A C1 H1C . . 109.5
H1B C1 H1C . . 109.5
O1 C2 C3 . . 115.4(2)
O1 C2 C7 . . 124.8(2)
C3 C2 C7 . . 119.8(2)
C4 C3 C2 . . 120.4(2)
C4 C3 H3 . . 119.8
C2 C3 H3 . . 119.8
C3 C4 C5 . . 120.1(2)
C3 C4 H4A . . 120.0
C5 C4 H4A . . 120.0
C6 C5 C4 . . 119.50(19)
C6 C5 N1 . . 119.66(19)
C4 C5 N1 . . 120.84(19)
C5 C6 C7 . . 120.9(2)
C5 C6 H6 . . 119.5
C7 C6 H6 . . 119.5
C6 C7 C2 . . 119.2(2)
C6 C7 H7 . . 120.4
C2 C7 H7 . . 120.4
O3 C8 N1 . . 124.0(2)
O3 C8 C9 . . 118.49(19)
N1 C8 C9 . . 117.48(17)
O5 C9 C8 . . 110.61(17)
O5 C9 H9A . . 109.5
C8 C9 H9A . . 109.5
O5 C9 H9B . . 109.5
C8 C9 H9B . . 109.5
H9A C9 H9B . . 108.1
C11 C10 C12 . 2_664 120.77(18)
C11 C10 H10 . . 119.6
C12 C10 H10 2_664 . 119.6
C10 C11 O5 . . 116.07(17)
C10 C11 C12 . . 119.85(18)
O5 C11 C12 . . 124.08(18)
C10 C12 C11 2_664 . 119.38(18)
C10 C12 H12 2_664 . 120.3
C11 C12 H12 . . 120.3
C14 C13 C15 . 2_764 119.59(19)
C14 C13 H13 . . 120.2
C15 C13 H13 2_764 . 120.2
C13 C14 C15 . . 121.0(2)
C13 C14 H14 . . 119.5
C15 C14 H14 . . 119.5
O6 C15 C13 . 2_764 124.86(19)
O6 C15 C14 . . 115.76(19)
C13 C15 C14 2_764 . 119.4(2)
O6 C16 C17 . . 107.15(18)
O6 C16 H16A . . 110.3
C17 C16 H16A . . 110.3
O6 C16 H16B . . 110.3
C17 C16 H16B . . 110.3
H16A C16 H16B . . 108.5
O4 C17 N2 . . 125.2(2)
O4 C17 C16 . . 121.1(2)
N2 C17 C16 . . 113.69(18)
C19 C18 C23 . . 119.4(2)
C19 C18 N2 . . 117.73(19)
C23 C18 N2 . . 122.8(2)
C18 C19 C20 . . 120.4(2)
C18 C19 H19 . . 119.8
C20 C19 H19 . . 119.8
C19 C20 C21 . . 119.8(3)
C19 C20 H20 . . 120.1
C21 C20 H20 . . 120.1
C22 C21 O2 . . 115.7(3)
C22 C21 C20 . . 119.7(2)
O2 C21 C20 . . 124.6(3)
C21 C22 C23 . . 120.7(2)
C21 C22 H22 . . 119.7
C23 C22 H22 . . 119.7
C22 C23 C18 . . 120.0(2)
C22 C23 H23 . . 120.0
C18 C23 H23 . . 120.0
O2 C24 H24A . . 109.5
O2 C24 H24B . . 109.5
H24A C24 H24B . . 109.5
O2 C24 H24C . . 109.5
H24A C24 H24C . . 109.5
H24B C24 H24C . . 109.5

loop_
_geom_bond_atom_site_label_1
_geom_bond_atom_site_label_2
_geom_bond_site_symmetry_2
_geom_bond_distance
_geom_bond_publ_flag
O1 C2 . 1.365(3) yes
O1 C1 . 1.413(4) yes
O2 C24 . 1.284(5) yes
O2 C21 . 1.365(3) yes
O3 C8 . 1.225(2) yes
O4 C17 . 1.217(3) yes
O5 C11 . 1.375(2) yes
O5 C9 . 1.406(2) yes
O6 C15 . 1.380(2) yes
O6 C16 . 1.419(3) yes
N1 C8 . 1.324(3) yes
N1 C5 . 1.432(2) yes
N1 H1 . 0.86 ?
N2 C17 . 1.339(3) yes
N2 C18 . 1.409(3) yes
N2 H2 . 0.86 ?
C1 H1A . 0.96 ?
C1 H1B . 0.96 ?
C1 H1C . 0.96 ?
C2 C3 . 1.383(3) ?
C2 C7 . 1.383(3) ?
C3 C4 . 1.370(3) ?
C3 H3 . 0.93 ?
C4 C5 . 1.382(3) ?
C4 H4A . 0.93 ?
C5 C6 . 1.373(3) ?
C6 C7 . 1.381(3) ?
C6 H6 . 0.93 ?
C7 H7 . 0.93 ?
C8 C9 . 1.507(3) ?
C9 H9A . 0.97 ?
C9 H9B . 0.97 ?
C10 C11 . 1.372(3) ?
C10 C12 2_664 1.379(3) ?
C10 H10 . 0.93 ?
C11 C12 . 1.386(3) ?
C12 C10 2_664 1.379(3) ?
C12 H12 . 0.93 ?
C13 C14 . 1.377(3) ?
C13 C15 2_764 1.383(3) ?
C13 H13 . 0.93 ?
C14 C15 . 1.386(3) ?
C14 H14 . 0.93 ?
C15 C13 2_764 1.383(3) ?
C16 C17 . 1.520(3) ?
C16 H16A . 0.97 ?
C16 H16B . 0.97 ?
C18 C19 . 1.375(3) ?
C18 C23 . 1.384(3) ?
C19 C20 . 1.377(3) ?
C19 H19 . 0.93 ?
C20 C21 . 1.385(4) ?
C20 H20 . 0.93 ?
C21 C22 . 1.363(4) ?
C22 C23 . 1.374(3) ?
C22 H22 . 0.93 ?
C23 H23 . 0.93 ?
C24 H24A . 0.96 ?
C24 H24B . 0.96 ?
C24 H24C . 0.96 ?

loop_
_geom_hbond_atom_site_label_D
_geom_hbond_atom_site_label_H
_geom_hbond_atom_site_label_A
_geom_hbond_site_symmetry_A
_geom_hbond_distance_DH
_geom_hbond_distance_HA
_geom_hbond_distance_DA
_geom_hbond_angle_DHA
_geom_hbond_publ_flag
N1 H1 O4 1_555 0.86 2.19 2.965(2) 149 yes
N1 H1 O5 1_555 0.86 2.24 2.624(2) 107 yes
N2 H2 O3 1_655 0.86 1.94 2.793(2) 172 yes
C23 H23 O4 1_555 0.93 2.40 2.941(3) 117 yes
C3 H3 Cg1 1_556 0.93 2.75 3.57 147 yes
C12 H12 Cg2 1_455 0.93 2.89 3.67 142 yes
C13 H13 Cg3 1_554 0.93 2.96 3.72 140 yes

loop_
_geom_torsion_atom_site_label_1
_geom_torsion_atom_site_label_2
_geom_torsion_atom_site_label_3
_geom_torsion_atom_site_label_4
_geom_torsion_site_symmetry_1
_geom_torsion_site_symmetry_4
_geom_torsion
_geom_torsion_publ_flag
C1 O1 C2 C3 . . -173.9(3) ?
C1 O1 C2 C7 . . 5.8(5) yes
O1 C2 C3 C4 . . 178.2(2) ?
C7 C2 C3 C4 . . -1.5(4) ?
C2 C3 C4 C5 . . 1.3(4) ?
C3 C4 C5 C6 . . -0.1(3) ?
C3 C4 C5 N1 . . 179.0(2) ?
C8 N1 C5 C6 . . 108.6(2) ?
C8 N1 C5 C4 . . -70.5(3) yes
C4 C5 C6 C7 . . -1.0(3) ?
N1 C5 C6 C7 . . 180.0(2) ?
C5 C6 C7 C2 . . 0.8(4) ?
O1 C2 C7 C6 . . -179.2(2) ?
C3 C2 C7 C6 . . 0.5(4) ?
C5 N1 C8 O3 . . 5.1(3) y
C5 N1 C8 C9 . . -175.76(19) ?
C11 O5 C9 C8 . . -174.49(17) yes
O3 C8 C9 O5 . . -171.9(2) yes
N1 C8 C9 O5 . . 8.9(3) yes
C12 C10 C11 O5 2_664 . -179.03(19) ?
C12 C10 C11 C12 2_664 . 0.3(3) ?
C9 O5 C11 C10 . . 171.12(19) yes
C9 O5 C11 C12 . . -8.2(3) ?
C10 C11 C12 C10 . 2_664 -0.3(3) ?
O5 C11 C12 C10 . 2_664 178.98(19) ?
C15 C13 C14 C15 2_764 . 0.3(3) ?
C16 O6 C15 C13 . 2_764 3.2(3) ?
C16 O6 C15 C14 . . -176.51(19) yes
C13 C14 C15 O6 . . 179.46(19) ?
C13 C14 C15 C13 . 2_764 -0.3(3) ?
C15 O6 C16 C17 . . 175.41(17) yes
C18 N2 C17 O4 . . -6.0(4) y
C18 N2 C17 C16 . . 174.1(2) ?
O6 C16 C17 O4 . . -89.5(3) yes
O6 C16 C17 N2 . . 90.5(2) yes
C17 N2 C18 C19 . . 161.1(2) ?
C17 N2 C18 C23 . . -22.7(3) yes
C23 C18 C19 C20 . . 0.7(4) ?
N2 C18 C19 C20 . . 177.0(2) ?
C18 C19 C20 C21 . . -0.8(4) ?
C24 O2 C21 C22 . . 157.3(4) ?
C24 O2 C21 C20 . . -25.1(6) yes
C19 C20 C21 C22 . . -0.2(4) ?
C19 C20 C21 O2 . . -177.7(3) ?
O2 C21 C22 C23 . . 179.0(2) ?
C20 C21 C22 C23 . . 1.2(4) ?
C21 C22 C23 C18 . . -1.3(4) ?
C19 C18 C23 C22 . . 0.3(3) ?
N2 C18 C23 C22 . . -175.8(2) ?
